data_2213794
loop_
_publ_author_name
'Li-Hua Wang'
'Jie Yin'
'Xi-Shi Tai'

_publ_section_title
;
 Bis(1-acetyl-2-naphtholato)diaquamagnesium(II)
;
_journal_coeditor_code HB2401
_journal_issue 6
_journal_name_full 'Acta Crystallographica Section E'
_journal_page_first m1665
_journal_page_last m1665
_journal_paper_doi 10.1107/S1600536807023677
_journal_volume 63
_journal_year 2007
_chemical_formula_iupac '[Mg (C12 H9 O2 )2 (H2 O)2]'
_chemical_formula_moiety 'C24 H22 Mg O6'
_chemical_formula_sum 'C24 H22 Mg O6'
_chemical_formula_weight 430.73
_chemical_name_systematic
;
bis(1-acetyl-2-naphtholato)diaquamagnesium(II)
;
_space_group_IT_number 61
_symmetry_cell_setting orthorhombic
_symmetry_space_group_name_Hall '-P 2ac 2ab'
_symmetry_space_group_name_H-M 'P b c a'
_atom_sites_solution_hydrogens mixed
_atom_sites_solution_primary direct
_atom_sites_solution_secondary difmap
_audit_creation_method SHELXL-97
_cell_angle_alpha 90.00
_cell_angle_beta 90.00
_cell_angle_gamma 90.00
_cell_formula_units_Z 4
_cell_length_a 33.261(19)
_cell_length_b 7.951(5)
_cell_length_c 7.461(5)
_cell_measurement_reflns_used 548
_cell_measurement_temperature 291(2)
_cell_measurement_theta_max 20.21
_cell_measurement_theta_min 2.14
_cell_volume 1973(2)
_computing_cell_refinement 'SAINT (Bruker, 2000)'
_computing_data_collection 'SMART (Bruker, 2000)'
_computing_data_reduction SAINT
_computing_molecular_graphics SHELXTL
_computing_publication_material SHELXTL
_computing_structure_refinement SHELXTL
_computing_structure_solution 'SHELXTL (Bruker, 2000)'
_diffrn_ambient_temperature 291(2)
_diffrn_measured_fraction_theta_full 0.999
_diffrn_measured_fraction_theta_max 0.999
_diffrn_measurement_device_type 'Bruker Smart Apex CCD'
_diffrn_measurement_method \w
_diffrn_radiation_monochromator graphite
_diffrn_radiation_source 'sealed tube'
_diffrn_radiation_type MoK\a
_diffrn_radiation_wavelength 0.71073
_diffrn_reflns_av_R_equivalents 0.0551
_diffrn_reflns_av_sigmaI/netI 0.0434
_diffrn_reflns_limit_h_max 40
_diffrn_reflns_limit_h_min -40
_diffrn_reflns_limit_k_max 9
_diffrn_reflns_limit_k_min -8
_diffrn_reflns_limit_l_max 9
_diffrn_reflns_limit_l_min -8
_diffrn_reflns_number 9925
_diffrn_reflns_theta_full 26.00
_diffrn_reflns_theta_max 26.00
_diffrn_reflns_theta_min 2.45
_exptl_absorpt_coefficient_mu 0.132
_exptl_absorpt_correction_T_max 0.98
_exptl_absorpt_correction_T_min 0.97
_exptl_absorpt_correction_type multi-scan
_exptl_absorpt_process_details '(SADABS; Bruker, 2000)'
_exptl_crystal_colour colourless
_exptl_crystal_density_diffrn 1.450
_exptl_crystal_density_method 'not measured'
_exptl_crystal_description block
_exptl_crystal_F_000 904
_exptl_crystal_size_max 0.30
_exptl_crystal_size_mid 0.22
_exptl_crystal_size_min 0.20
_refine_diff_density_max 0.180
_refine_diff_density_min -0.179
_refine_ls_extinction_method none
_refine_ls_goodness_of_fit_ref 1.056
_refine_ls_hydrogen_treatment constr
_refine_ls_matrix_type full
_refine_ls_number_parameters 143
_refine_ls_number_reflns 1940
_refine_ls_number_restraints 0
_refine_ls_restrained_S_all 1.056
_refine_ls_R_factor_all 0.0700
_refine_ls_R_factor_gt 0.0521
_refine_ls_shift/su_max 0.000
_refine_ls_shift/su_mean 0.000
_refine_ls_structure_factor_coef Fsqd
_refine_ls_weighting_details 'calc w=1/[\s^2^(Fo^2^)+(0.05P)^2^+0.55P] where P=(Fo^2^+2Fc^2^)/3'
_refine_ls_weighting_scheme calc
_refine_ls_wR_factor_gt 0.1090
_refine_ls_wR_factor_ref 0.1148
_reflns_number_gt 1486
_reflns_number_total 1940
_reflns_threshold_expression >2sigma(I)
_cod_data_source_file hb2401.cif
_cod_data_source_block I
_cod_depositor_comments
;
The following automatic conversions were performed:

'_atom_sites_solution_hydrogens' value 'difmap and geom' was changed
to 'mixed'.

Automatic conversion script
Id: cif_fix_values 6452 2018-10-05 10:23:21Z andrius 
;
_cod_original_sg_symbol_Hall '-P 2ac 2ab '
_cod_database_code 2213794
_cod_database_fobs_code 2213794

loop_
_symmetry_equiv_pos_as_xyz
'x, y, z'
'-x+1/2, -y, z+1/2'
'x+1/2, -y+1/2, -z'
'-x, y+1/2, -z+1/2'
'-x, -y, -z'
'x-1/2, y, -z-1/2'
'-x-1/2, y-1/2, z'
'x, -y-1/2, z-1/2'

loop_
_atom_site_type_symbol
_atom_site_label
_atom_site_fract_x
_atom_site_fract_y
_atom_site_fract_z
_atom_site_U_iso_or_equiv
_atom_site_adp_type
_atom_site_calc_flag
_atom_site_refinement_flags
_atom_site_occupancy
C C1 0.08501(6) 0.0828(3) -0.0880(3) 0.0288(5) Uani d . 1
C C2 0.11300(7) 0.2069(3) -0.1541(3) 0.0353(5) Uani d . 1
H H2 0.1033 0.2962 -0.2219 0.042 Uiso calc R 1
C C3 0.15261(7) 0.1974(3) -0.1209(3) 0.0390(6) Uani d . 1
H H3 0.1694 0.2797 -0.1680 0.047 Uiso calc R 1
C C4 0.16966(7) 0.0680(3) -0.0178(3) 0.0349(5) Uani d . 1
C C5 0.21048(7) 0.0694(3) 0.0294(3) 0.0440(6) Uani d . 1
H H5 0.2270 0.1553 -0.0124 0.053 Uiso calc R 1
C C6 0.22596(8) -0.0506(4) 0.1333(4) 0.0515(7) Uani d . 1
H H6 0.2532 -0.0510 0.1612 0.062 Uiso calc R 1
C C7 0.20078(8) -0.1747(3) 0.1989(3) 0.0446(6) Uani d . 1
H H7 0.2114 -0.2557 0.2753 0.054 Uiso calc R 1
C C8 0.16091(7) -0.1827(3) 0.1556(3) 0.0397(6) Uani d . 1
H H8 0.1452 -0.2693 0.2013 0.048 Uiso calc R 1
C C9 0.14354(6) -0.0621(3) 0.0433(3) 0.0305(5) Uani d . 1
C C10 0.10135(7) -0.0597(3) -0.0013(3) 0.0310(5) Uani d . 1
C C11 0.07582(7) -0.2100(2) 0.0240(3) 0.0274(5) Uani d . 1
C C12 0.09151(8) -0.3890(3) 0.0021(3) 0.0398(6) Uani d . 1
H H12A 0.0898 -0.4469 0.1147 0.060 Uiso calc R 1
H H12B 0.1190 -0.3857 -0.0366 0.060 Uiso calc R 1
H H12C 0.0756 -0.4470 -0.0857 0.060 Uiso calc R 1
Mg Mg1 0.0000 0.0000 0.0000 0.0322(3) Uani d S 1
O O1 0.04736(4) 0.10416(19) -0.1205(2) 0.0332(4) Uani d . 1
O O2 0.03866(4) -0.19729(18) 0.0438(2) 0.0362(4) Uani d . 1
O O3 0.01541(5) 0.1075(2) 0.2367(2) 0.0424(4) Uani d . 1
H H3A -0.0085 0.1493 0.2911 0.051 Uiso d R 1
H H3B 0.0338 0.2002 0.2188 0.051 Uiso d R 1

loop_
_atom_site_aniso_label
_atom_site_aniso_U_11
_atom_site_aniso_U_22
_atom_site_aniso_U_33
_atom_site_aniso_U_12
_atom_site_aniso_U_13
_atom_site_aniso_U_23
C1 0.0347(12) 0.0239(11) 0.0277(11) -0.0001(9) 0.0053(9) -0.0074(9)
C2 0.0465(14) 0.0251(11) 0.0344(12) -0.0073(10) 0.0049(10) 0.0058(9)
C3 0.0452(13) 0.0337(13) 0.0381(13) -0.0123(10) 0.0075(11) 0.0001(10)
C4 0.0415(14) 0.0367(12) 0.0266(12) -0.0006(10) 0.0055(9) -0.0063(10)
C5 0.0318(13) 0.0524(15) 0.0478(16) -0.0090(11) 0.0031(11) -0.0110(13)
C6 0.0376(14) 0.0677(19) 0.0492(16) 0.0067(13) -0.0056(12) -0.0071(14)
C7 0.0464(15) 0.0465(14) 0.0409(14) 0.0144(12) -0.0089(11) 0.0019(12)
C8 0.0377(13) 0.0457(14) 0.0356(13) 0.0073(11) -0.0006(10) 0.0071(11)
C9 0.0333(12) 0.0360(12) 0.0223(11) 0.0037(9) 0.0018(8) -0.0011(9)
C10 0.0376(12) 0.0294(11) 0.0261(11) 0.0055(9) 0.0092(9) 0.0014(9)
C11 0.0391(12) 0.0222(11) 0.0209(11) 0.0051(9) 0.0030(8) -0.0020(8)
C12 0.0532(15) 0.0199(11) 0.0462(14) 0.0007(10) 0.0033(12) 0.0018(10)
Mg1 0.0347(6) 0.0268(5) 0.0351(6) -0.0003(4) -0.0014(4) 0.0002(5)
O1 0.0309(8) 0.0266(8) 0.0422(9) 0.0022(6) 0.0003(7) 0.0081(7)
O2 0.0338(9) 0.0279(9) 0.0469(10) 0.0027(6) 0.0026(7) 0.0030(7)
O3 0.0429(10) 0.0408(9) 0.0435(10) -0.0023(7) 0.0074(8) -0.0149(8)

loop_
_atom_type_symbol
_atom_type_description
_atom_type_scat_dispersion_real
_atom_type_scat_dispersion_imag
_atom_type_scat_source
C C 0.0033 0.0016 'International Tables Vol C Tables 4.2.6.8 and 6.1.1.4'
H H 0.0000 0.0000 'International Tables Vol C Tables 4.2.6.8 and 6.1.1.4'
O O 0.0106 0.0060 'International Tables Vol C Tables 4.2.6.8 and 6.1.1.4'
Mg Mg 0.0486 0.0363 'International Tables Vol C Tables 4.2.6.8 and 6.1.1.4'

loop_
_geom_angle_atom_site_label_1
_geom_angle_atom_site_label_2
_geom_angle_atom_site_label_3
_geom_angle_site_symmetry_1
_geom_angle_site_symmetry_3
_geom_angle
O1 C1 C10 . . 124.47(19)
O1 C1 C2 . . 118.3(2)
C10 C1 C2 . . 117.1(2)
C3 C2 C1 . . 122.1(2)
C3 C2 H2 . . 119.0
C1 C2 H2 . . 119.0
C2 C3 C4 . . 122.6(2)
C2 C3 H3 . . 118.7
C4 C3 H3 . . 118.7
C5 C4 C3 . . 121.5(2)
C5 C4 C9 . . 121.1(2)
C3 C4 C9 . . 117.4(2)
C6 C5 C4 . . 120.9(2)
C6 C5 H5 . . 119.5
C4 C5 H5 . . 119.5
C5 C6 C7 . . 118.8(2)
C5 C6 H6 . . 120.6
C7 C6 H6 . . 120.6
C8 C7 C6 . . 122.5(2)
C8 C7 H7 . . 118.8
C6 C7 H7 . . 118.8
C7 C8 C9 . . 120.7(2)
C7 C8 H8 . . 119.6
C9 C8 H8 . . 119.6
C8 C9 C4 . . 115.9(2)
C8 C9 C10 . . 123.3(2)
C4 C9 C10 . . 120.7(2)
C1 C10 C9 . . 119.3(2)
C1 C10 C11 . . 119.1(2)
C9 C10 C11 . . 121.27(19)
O2 C11 C10 . . 121.23(18)
O2 C11 C12 . . 115.27(19)
C10 C11 C12 . . 122.96(19)
C11 C12 H12A . . 109.5
C11 C12 H12B . . 109.5
H12A C12 H12B . . 109.5
C11 C12 H12C . . 109.5
H12A C12 H12C . . 109.5
H12B C12 H12C . . 109.5
O1 Mg1 O1 . 5 180.0
O1 Mg1 O3 . 5 88.96(7)
O1 Mg1 O3 5 5 91.04(7)
O1 Mg1 O3 . . 91.04(7)
O1 Mg1 O3 5 . 88.96(7)
O3 Mg1 O3 5 . 180.0
O1 Mg1 O2 . 5 96.05(7)
O1 Mg1 O2 5 5 83.95(7)
O3 Mg1 O2 5 5 91.44(7)
O3 Mg1 O2 . 5 88.56(7)
O1 Mg1 O2 . . 83.95(7)
O1 Mg1 O2 5 . 96.05(7)
O3 Mg1 O2 5 . 88.56(7)
O3 Mg1 O2 . . 91.44(7)
O2 Mg1 O2 5 . 180.0
C1 O1 Mg1 . . 128.98(14)
C11 O2 Mg1 . . 131.47(14)
Mg1 O3 H3A . . 107.9
Mg1 O3 H3B . . 111.1
H3A O3 H3B . . 108.7

loop_
_geom_bond_atom_site_label_1
_geom_bond_atom_site_label_2
_geom_bond_site_symmetry_2
_geom_bond_distance
_geom_bond_publ_flag
C1 O1 . 1.287(3) ?
C1 C10 . 1.414(3) ?
C1 C2 . 1.443(3) ?
C2 C3 . 1.343(3) ?
C2 H2 . 0.9300 ?
C3 C4 . 1.404(3) ?
C3 H3 . 0.9300 ?
C4 C5 . 1.403(3) ?
C4 C9 . 1.425(3) ?
C5 C6 . 1.333(4) ?
C5 H5 . 0.9300 ?
C6 C7 . 1.384(4) ?
C6 H6 . 0.9300 ?
C7 C8 . 1.366(3) ?
C7 H7 . 0.9300 ?
C8 C9 . 1.398(3) ?
C8 H8 . 0.9300 ?
C9 C10 . 1.442(3) ?
C10 C11 . 1.478(3) ?
C11 O2 . 1.249(3) ?
C11 C12 . 1.525(3) ?
C12 H12A . 0.9600 ?
C12 H12B . 0.9600 ?
C12 H12C . 0.9600 ?
Mg1 O1 . 1.9940(16) y
Mg1 O1 5 1.9940(16) ?
Mg1 O3 5 2.0283(19) y
Mg1 O3 . 2.0283(19) ?
Mg1 O2 5 2.0545(17) ?
Mg1 O2 . 2.0545(17) y
O3 H3A . 0.9522 ?
O3 H3B . 0.9661 ?

loop_
_geom_hbond_atom_site_label_D
_geom_hbond_atom_site_label_H
_geom_hbond_atom_site_label_A
_geom_hbond_site_symmetry_A
_geom_hbond_distance_DH
_geom_hbond_distance_HA
_geom_hbond_distance_DA
_geom_hbond_angle_DHA
O3 H3A O2 4 0.95 2.00 2.885(2) 153
O3 H3B O1 8_566 0.97 2.02 2.742(3) 130
